data_4503364
loop_
_publ_author_name
'Abrahams, Brendan F.'
'Haywood, Marissa G.'
'Robson, Richard'

_publ_section_title
;
 Cu(SO3)47-: A Readily Accessible Building Block for New Coordination
 Polymers
;
_journal_issue 4
_journal_name_full 'Crystal Growth &amp; Design'
_journal_page_first 1288
_journal_paper_doi 10.1021/cg7010259
_journal_volume 8
_journal_year 2008
_chemical_formula_moiety
;
 (Cu S4 O12 7-), (Mn H4 O2 2+)3, (Na H12 O6 1+)
;
_chemical_formula_sum 'Cu H24 Mn3 Na O24 S4'
_chemical_formula_weight 787.78
_chemical_name_systematic
;
 ?
;
_space_group_IT_number 161
_symmetry_cell_setting trigonal
_symmetry_space_group_name_Hall 'R 3 -2"c'
_symmetry_space_group_name_H-M 'R 3 c :H'
_atom_sites_solution_hydrogens geom
_atom_sites_solution_primary direct
_atom_sites_solution_secondary difmap
_audit_creation_method SHELXL-97
_cell_angle_alpha 90.00
_cell_angle_beta 90.00
_cell_angle_gamma 120.00
_cell_formula_units_Z 6
_cell_length_a 12.2069(5)
_cell_length_b 12.2069(5)
_cell_length_c 25.324(2)
_cell_measurement_reflns_used 4475
_cell_measurement_temperature 130(2)
_cell_measurement_theta_max 27.3
_cell_measurement_theta_min 2.5
_cell_volume 3267.9(3)
_computing_cell_refinement 'Bruker SMART'
_computing_data_collection 'Bruker SMART'
_computing_data_reduction 'Bruker SAINT'
_computing_structure_refinement 'SHELXL-97 (Sheldrick, 1997)'
_computing_structure_solution 'SHELXL-97 (Sheldrick, 1997)'
_diffrn_ambient_temperature 130(2)
_diffrn_measured_fraction_theta_full 0.960
_diffrn_measured_fraction_theta_max 0.960
_diffrn_measurement_device_type 'Bruker area detector'
_diffrn_measurement_method 'phi and omega scans'
_diffrn_radiation_monochromator graphite
_diffrn_radiation_source 'fine-focus sealed tube'
_diffrn_radiation_type MoK\a
_diffrn_radiation_wavelength 0.71073
_diffrn_reflns_av_R_equivalents 0.0558
_diffrn_reflns_av_sigmaI/netI 0.0542
_diffrn_reflns_limit_h_max 15
_diffrn_reflns_limit_h_min -15
_diffrn_reflns_limit_k_max 11
_diffrn_reflns_limit_k_min -15
_diffrn_reflns_limit_l_max 32
_diffrn_reflns_limit_l_min -29
_diffrn_reflns_number 4681
_diffrn_reflns_theta_full 27.50
_diffrn_reflns_theta_max 27.50
_diffrn_reflns_theta_min 2.51
_diffrn_standards_decay_% 1.000
_exptl_absorpt_coefficient_mu 3.172
_exptl_absorpt_correction_T_max 1.0000
_exptl_absorpt_correction_T_min 0.594019
_exptl_absorpt_correction_type multi-scan
_exptl_absorpt_process_details
;
SHELDRICK G. M. SADABS
;
_exptl_crystal_colour colourless
_exptl_crystal_density_diffrn 2.402
_exptl_crystal_density_method 'not measured'
_exptl_crystal_description rod
_exptl_crystal_F_000 2370
_exptl_crystal_size_max 0.3
_exptl_crystal_size_mid 0.2
_exptl_crystal_size_min 0.2
_refine_diff_density_max 0.705
_refine_diff_density_min -0.583
_refine_diff_density_rms 0.095
_refine_ls_abs_structure_details 'Flack H D (1983), Acta Cryst. A39, 876-881'
_refine_ls_abs_structure_Flack 0.022(17)
_refine_ls_extinction_method none
_refine_ls_goodness_of_fit_ref 1.064
_refine_ls_hydrogen_treatment mixed
_refine_ls_matrix_type full
_refine_ls_number_parameters 129
_refine_ls_number_reflns 1485
_refine_ls_number_restraints 9
_refine_ls_restrained_S_all 1.061
_refine_ls_R_factor_all 0.0296
_refine_ls_R_factor_gt 0.0293
_refine_ls_shift/su_max 0.001
_refine_ls_shift/su_mean 0.000
_refine_ls_structure_factor_coef Fsqd
_refine_ls_weighting_details 'calc w=1/[\s^2^(Fo^2^)+(0.0262P)^2^+0.0000P] where P=(Fo^2^+2Fc^2^)/3'
_refine_ls_weighting_scheme calc
_refine_ls_wR_factor_gt 0.0649
_refine_ls_wR_factor_ref 0.0650
_reflns_number_gt 1458
_reflns_number_total 1485
_reflns_threshold_expression >2sigma(I)
_cod_data_source_file cg7010259-file001.cif
_cod_data_source_block mn24961m
_cod_depositor_comments
;
The following automatic conversions were performed:

'_symmetry_cell_setting' value 'Trigonal' changed to 'trigonal'
according to /home/saulius/struct/CIF-dictionaries/cif_core.dic
dictionary named 'cif_core.dic' version 2.4.1 from 2010-06-29.

Automatic conversion script
Id: cif_fix_values 1715 2011-07-08 13:25:40Z adriana 
;
_cod_original_sg_symbol_H-M R3c
_cod_original_formula_sum 'Cu Mn3 Na O24 S4 H24 '
_cod_database_code 4503364

loop_
_symmetry_equiv_pos_as_xyz
'x, y, z'
'-y, x-y, z'
'-x+y, -x, z'
'-y, -x, z+1/2'
'-x+y, y, z+1/2'
'x, x-y, z+1/2'
'x+2/3, y+1/3, z+1/3'
'-y+2/3, x-y+1/3, z+1/3'
'-x+y+2/3, -x+1/3, z+1/3'
'-y+2/3, -x+1/3, z+5/6'
'-x+y+2/3, y+1/3, z+5/6'
'x+2/3, x-y+1/3, z+5/6'
'x+1/3, y+2/3, z+2/3'
'-y+1/3, x-y+2/3, z+2/3'
'-x+y+1/3, -x+2/3, z+2/3'
'-y+1/3, -x+2/3, z+7/6'
'-x+y+1/3, y+2/3, z+7/6'
'x+1/3, x-y+2/3, z+7/6'

loop_
_atom_site_label
_atom_site_type_symbol
_atom_site_fract_x
_atom_site_fract_y
_atom_site_fract_z
_atom_site_U_iso_or_equiv
_atom_site_adp_type
_atom_site_occupancy
_atom_site_symmetry_multiplicity
_atom_site_calc_flag
_atom_site_refinement_flags
Na1 Na 1.0000 1.0000 0.99611(11) 0.0272(6) Uani 1 3 d S
O7 O 1.0582(3) 1.1867(3) 1.04646(11) 0.0317(7) Uani 1 1 d D
O9 O 1.1804(3) 1.0978(3) 0.93742(12) 0.0254(6) Uani 1 1 d D
H72 H 1.070(6) 1.196(6) 1.0799(9) 0.051(12) Uiso 1 1 d D
H71 H 1.013(5) 1.222(6) 1.046(2) 0.051(12) Uiso 1 1 d D
H91 H 1.170(5) 1.124(5) 0.9080(13) 0.042(10) Uiso 1 1 d D
H92 H 1.227(5) 1.173(3) 0.950(2) 0.042(10) Uiso 1 1 d D
H42 H 1.196(6) 1.344(6) 0.9508(19) 0.058(13) Uiso 1 1 d D
H41 H 1.195(6) 1.306(6) 1.0039(19) 0.058(13) Uiso 1 1 d D
H52 H 1.368(5) 1.331(2) 1.0780(19) 0.025(8) Uiso 1 1 d D
H51 H 1.340(4) 1.430(4) 1.0845(17) 0.025(8) Uiso 1 1 d D
Mn1 Mn 1.44120(5) 1.45971(5) 0.98992(2) 0.01498(13) Uani 1 1 d .
Cu1 Cu 1.3333 1.6667 0.89438(3) 0.01569(17) Uani 1 3 d S
S2 S 1.3333 1.6667 0.98408(5) 0.0128(3) Uani 1 3 d S
S1 S 1.46627(8) 1.20237(7) 1.02924(3) 0.01325(17) Uani 1 1 d .
O4 O 1.2409(3) 1.3442(3) 0.97702(11) 0.0254(5) Uani 1 1 d D
O3 O 1.4369(3) 1.2728(2) 0.98742(9) 0.0188(5) Uani 1 1 d .
O2 O 1.4685(3) 1.4995(3) 0.90497(9) 0.0193(5) Uani 1 1 d .
O5 O 1.3925(3) 1.4085(3) 1.07416(9) 0.0209(5) Uani 1 1 d D
O1 O 0.9195(2) 1.3598(2) 1.00388(11) 0.0234(6) Uani 1 1 d .
O6 O 1.4196(2) 1.6229(2) 1.00731(9) 0.0189(5) Uani 1 1 d .

loop_
_atom_site_aniso_label
_atom_site_aniso_U_11
_atom_site_aniso_U_22
_atom_site_aniso_U_33
_atom_site_aniso_U_23
_atom_site_aniso_U_13
_atom_site_aniso_U_12
Na1 0.0285(9) 0.0285(9) 0.0247(12) 0.000 0.000 0.0143(4)
O7 0.0337(18) 0.0455(18) 0.0199(14) -0.0061(11) -0.0002(11) 0.0228(15)
O9 0.0266(14) 0.0235(14) 0.0259(14) -0.0050(10) -0.0033(11) 0.0124(12)
Mn1 0.0154(3) 0.0162(3) 0.0142(2) 0.00022(18) -0.00078(17) 0.0084(2)
Cu1 0.0158(2) 0.0158(2) 0.0154(3) 0.000 0.000 0.00791(11)
S2 0.0128(4) 0.0128(4) 0.0130(6) 0.000 0.000 0.0064(2)
S1 0.0141(4) 0.0142(4) 0.0122(3) 0.0000(3) -0.0007(3) 0.0077(3)
O4 0.0176(13) 0.0262(15) 0.0276(14) 0.0016(11) -0.0045(11) 0.0074(12)
O3 0.0255(13) 0.0211(12) 0.0147(11) 0.0017(9) 0.0000(9) 0.0154(11)
O2 0.0214(13) 0.0230(13) 0.0170(13) 0.0029(9) 0.0006(9) 0.0137(11)
O5 0.0271(14) 0.0210(13) 0.0190(12) -0.0008(9) 0.0007(10) 0.0154(11)
O1 0.0175(12) 0.0147(13) 0.0338(14) 0.0023(10) 0.0071(10) 0.0048(10)
O6 0.0181(12) 0.0199(12) 0.0212(12) 0.0001(9) -0.0023(9) 0.0115(10)

loop_
_atom_type_symbol
_atom_type_description
_atom_type_scat_dispersion_real
_atom_type_scat_dispersion_imag
_atom_type_scat_source
Cu Cu 0.3201 1.2651 'International Tables Vol C Tables 4.2.6.8 and 6.1.1.4'
O O 0.0106 0.0060 'International Tables Vol C Tables 4.2.6.8 and 6.1.1.4'
S S 0.1246 0.1234 'International Tables Vol C Tables 4.2.6.8 and 6.1.1.4'
Mn Mn 0.3368 0.7283 'International Tables Vol C Tables 4.2.6.8 and 6.1.1.4'
Na Na 0.0362 0.0249 'International Tables Vol C Tables 4.2.6.8 and 6.1.1.4'
H H 0.0000 0.0000 'International Tables Vol C Tables 4.2.6.8 and 6.1.1.4'

loop_
_geom_angle_atom_site_label_1
_geom_angle_atom_site_label_2
_geom_angle_atom_site_label_3
_geom_angle
_geom_angle_site_symmetry_1
_geom_angle_site_symmetry_3
O7 Na1 O7 94.16(13) . 3_675
O7 Na1 O7 94.16(13) . 2_765
O7 Na1 O7 94.16(13) 3_675 2_765
O7 Na1 O9 170.43(12) . 3_675
O7 Na1 O9 95.39(10) 3_675 3_675
O7 Na1 O9 84.48(11) 2_765 3_675
O7 Na1 O9 95.39(10) . .
O7 Na1 O9 84.48(11) 3_675 .
O7 Na1 O9 170.43(12) 2_765 .
O9 Na1 O9 86.22(13) 3_675 .
O7 Na1 O9 84.48(11) . 2_765
O7 Na1 O9 170.43(12) 3_675 2_765
O7 Na1 O9 95.39(10) 2_765 2_765
O9 Na1 O9 86.22(13) 3_675 2_765
O9 Na1 O9 86.22(13) . 2_765
O1 Mn1 O4 175.11(11) 2_875 .
O1 Mn1 O6 93.84(10) 2_875 .
O4 Mn1 O6 90.71(10) . .
O1 Mn1 O2 91.84(10) 2_875 .
O4 Mn1 O2 89.62(11) . .
O6 Mn1 O2 94.05(9) . .
O1 Mn1 O5 94.01(11) 2_875 .
O4 Mn1 O5 84.53(11) . .
O6 Mn1 O5 85.73(9) . .
O2 Mn1 O5 174.15(11) . .
O1 Mn1 O3 91.58(10) 2_875 .
O4 Mn1 O3 83.62(11) . .
O6 Mn1 O3 167.62(9) . .
O2 Mn1 O3 96.90(9) . .
O5 Mn1 O3 82.79(9) . .
S2 Cu1 S1 110.52(2) . 11_654
S2 Cu1 S1 110.52(2) . 10_784
S1 Cu1 S1 108.40(3) 11_654 10_784
S2 Cu1 S1 110.52(2) . 12_464
S1 Cu1 S1 108.40(3) 11_654 12_464
S1 Cu1 S1 108.40(3) 10_784 12_464
O6 S2 O6 105.95(12) 2_875 3_685
O6 S2 O6 105.95(12) 2_875 .
O6 S2 O6 105.95(12) 3_685 .
O6 S2 Cu1 112.80(10) 2_875 .
O6 S2 Cu1 112.80(10) 3_685 .
O6 S2 Cu1 112.80(10) . .
O1 S1 O3 105.71(15) 3_675 .
O1 S1 O2 105.96(16) 3_675 17_644
O3 S1 O2 105.33(15) . 17_644
O1 S1 Cu1 117.59(11) 3_675 16_874
O3 S1 Cu1 108.77(11) . 16_874
O2 S1 Cu1 112.60(11) 17_644 16_874
S1 O3 Mn1 131.41(15) . .
S1 O2 Mn1 134.99(15) 11_654 .
S1 O1 Mn1 137.32(17) 2_765 3_685
S2 O6 Mn1 131.72(14) . .

loop_
_geom_bond_atom_site_label_1
_geom_bond_atom_site_label_2
_geom_bond_distance
_geom_bond_site_symmetry_2
Na1 O7 2.388(4) .
Na1 O7 2.388(4) 3_675
Na1 O7 2.388(4) 2_765
Na1 O9 2.420(4) 3_675
Na1 O9 2.420(4) .
Na1 O9 2.420(4) 2_765
Mn1 O1 2.133(3) 2_875
Mn1 O4 2.151(3) .
Mn1 O6 2.180(3) .
Mn1 O2 2.194(2) .
Mn1 O5 2.219(2) .
Mn1 O3 2.256(2) .
Cu1 S2 2.2716(14) .
Cu1 S1 2.2973(8) 11_654
Cu1 S1 2.2973(9) 10_784
Cu1 S1 2.2973(8) 12_464
S2 O6 1.518(2) 2_875
S2 O6 1.518(3) 3_685
S2 O6 1.518(2) .
S1 O1 1.502(3) 3_675
S1 O3 1.516(2) .
S1 O2 1.532(3) 17_644
S1 Cu1 2.2973(8) 16_874
O2 S1 1.532(3) 11_654
O1 S1 1.502(3) 2_765
O1 Mn1 2.133(3) 3_685
